data_7105054
loop_
_publ_author_name
'Kim, Min Jung'
'Swamy, K M K'
'Lee, Kyung Mi'
'Jagdale, Arun R'
'Kim, Youngmee'
'Kim, Sung-Jin'
'Yoo, Kyung Ho'
'Yoon, Juyoung'

_publ_section_title
;
 Pyrophosphate selective fluorescent chemosensors based on
 coumarin-DPA-Cu(II) complexes.
;
_journal_issue 46
_journal_name_full 'Chemical communications (Cambridge, England)'
_journal_page_first 7215
_journal_page_last 7217
_journal_paper_doi 10.1039/b913809a
_journal_year 2009
_chemical_formula_sum 'C44 H42 Cu2 N10 O20'
_chemical_formula_weight 1157.96
_chemical_name_systematic
;
?
;
_space_group_IT_number 2
_symmetry_cell_setting triclinic
_symmetry_space_group_name_Hall '-P 1'
_symmetry_space_group_name_H-M 'P -1'
_atom_sites_solution_hydrogens geom
_atom_sites_solution_primary direct
_atom_sites_solution_secondary difmap
_audit_creation_method SHELXTL
_cell_angle_alpha 83.423(2)
_cell_angle_beta 81.649(2)
_cell_angle_gamma 79.468(2)
_cell_formula_units_Z 1
_cell_length_a 8.4488(8)
_cell_length_b 8.4998(8)
_cell_length_c 17.5045(16)
_cell_measurement_reflns_used 1924
_cell_measurement_temperature 293(2)
_cell_measurement_theta_max 22.79
_cell_measurement_theta_min 2.36
_cell_volume 1217.8(2)
_computing_cell_refinement 'Bruker SMART'
_computing_data_collection 'Bruker SMART'
_computing_data_reduction 'Bruker SAINT'
_computing_molecular_graphics 'Bruker SHELXTL'
_computing_publication_material 'Bruker SHELXTL'
_computing_structure_refinement 'SHELXL-97 (Sheldrick, 1997)'
_computing_structure_solution 'SHELXS-97 (Sheldrick, 1990)'
_diffrn_ambient_temperature 293(2)
_diffrn_measured_fraction_theta_full 0.963
_diffrn_measured_fraction_theta_max 0.963
_diffrn_measurement_device_type 'CCD area detector'
_diffrn_measurement_method 'phi and omega scans'
_diffrn_radiation_monochromator graphite
_diffrn_radiation_source 'fine-focus sealed tube'
_diffrn_radiation_type MoK\a
_diffrn_radiation_wavelength 0.71073
_diffrn_reflns_av_R_equivalents 0.0548
_diffrn_reflns_av_sigmaI/netI 0.0887
_diffrn_reflns_limit_h_max 10
_diffrn_reflns_limit_h_min -9
_diffrn_reflns_limit_k_max 9
_diffrn_reflns_limit_k_min -10
_diffrn_reflns_limit_l_max 21
_diffrn_reflns_limit_l_min -21
_diffrn_reflns_number 6753
_diffrn_reflns_theta_full 26.00
_diffrn_reflns_theta_max 26.00
_diffrn_reflns_theta_min 2.36
_exptl_absorpt_coefficient_mu 0.964
_exptl_absorpt_correction_T_max 0.953
_exptl_absorpt_correction_T_min 0.891
_exptl_absorpt_correction_type multi-scan
_exptl_absorpt_process_details '(SADABS; Bruker, 1997)'
_exptl_crystal_colour blue
_exptl_crystal_density_diffrn 1.579
_exptl_crystal_density_method 'not measured'
_exptl_crystal_description plate
_exptl_crystal_F_000 594
_exptl_crystal_size_max 0.30
_exptl_crystal_size_mid 0.10
_exptl_crystal_size_min 0.05
_refine_diff_density_max 1.189
_refine_diff_density_min -0.450
_refine_diff_density_rms 0.130
_refine_ls_extinction_method none
_refine_ls_goodness_of_fit_ref 1.009
_refine_ls_hydrogen_treatment mixed
_refine_ls_matrix_type full
_refine_ls_number_parameters 386
_refine_ls_number_reflns 4616
_refine_ls_number_restraints 14
_refine_ls_restrained_S_all 1.014
_refine_ls_R_factor_all 0.0794
_refine_ls_R_factor_gt 0.0598
_refine_ls_shift/su_max 0.000
_refine_ls_shift/su_mean 0.000
_refine_ls_structure_factor_coef Fsqd
_refine_ls_weighting_details 'calc w=1/[\s^2^(Fo^2^)+(0.0982P)^2^+0.0000P] where P=(Fo^2^+2Fc^2^)/3'
_refine_ls_weighting_scheme calc
_refine_ls_wR_factor_gt 0.1697
_refine_ls_wR_factor_ref 0.1771
_reflns_number_gt 3099
_reflns_number_total 4616
_reflns_threshold_expression >2sigma(I)
_cod_data_source_file b913809a.txt
_cod_data_source_block CuNO3Cu
_cod_depositor_comments
;
The following automatic conversions were performed:
'_symmetry_cell_setting' value 'Triclinic' changed to 'triclinic'
according to '/home/saulius/struct/CIF-dictionaries/cif_core.dic'
dictionary named 'cif_core.dic' version 2.4.1 from 2010-06-29.

Automatic conversion script
Id: cif_fix_enum 1527 2010-12-29 10:47:43Z saulius 
;
_cod_original_sg_symbol_H-M P-1
_cod_database_code 7105054

loop_
_symmetry_equiv_pos_as_xyz
'x, y, z'
'-x, -y, -z'

loop_
_atom_site_label
_atom_site_type_symbol
_atom_site_fract_x
_atom_site_fract_y
_atom_site_fract_z
_atom_site_U_iso_or_equiv
_atom_site_adp_type
_atom_site_occupancy
_atom_site_symmetry_multiplicity
_atom_site_calc_flag
_atom_site_refinement_flags
_atom_site_disorder_assembly
_atom_site_disorder_group
C2 C 0.1849(6) -0.1102(6) 0.3627(2) 0.0368(11) Uani 1 1 d . . .
C3 C 0.3515(6) -0.1955(6) 0.3356(3) 0.0395(11) Uani 1 1 d . . .
H3A H 0.4101 -0.2320 0.3799 0.047 Uiso 1 1 calc R . .
H3B H 0.3432 -0.2890 0.3105 0.047 Uiso 1 1 calc R . .
C4 C 0.6198(6) -0.1245(6) 0.2810(3) 0.0368(11) Uani 1 1 d . . .
H4A H 0.6674 -0.2015 0.2437 0.044 Uiso 1 1 calc R . .
H4B H 0.6442 -0.1719 0.3320 0.044 Uiso 1 1 calc R . .
C5 C 0.6917(6) 0.0287(6) 0.2605(2) 0.0345(10) Uani 1 1 d . . .
C6 C 0.8493(6) 0.0305(7) 0.2245(3) 0.0485(13) Uani 1 1 d . . .
H6 H 0.9157 -0.0639 0.2098 0.058 Uiso 1 1 calc R . .
C7 C 0.9057(7) 0.1766(7) 0.2109(3) 0.0529(15) Uani 1 1 d . . .
H7 H 1.0107 0.1815 0.1870 0.064 Uiso 1 1 calc R . .
C8 C 0.3997(6) -0.0969(5) 0.2009(2) 0.0329(10) Uani 1 1 d . . .
H8A H 0.4219 -0.2085 0.1896 0.040 Uiso 1 1 calc R . .
H8B H 0.2842 -0.0592 0.2006 0.040 Uiso 1 1 calc R . .
C9 C 0.4908(5) -0.0005(5) 0.1377(2) 0.0304(10) Uani 1 1 d . . .
C10 C 0.4510(6) 0.1659(5) 0.1280(2) 0.0332(10) Uani 1 1 d . . .
C12 C 0.6193(6) -0.0727(5) 0.0878(2) 0.0319(10) Uani 1 1 d . . .
C14 C 0.0245(6) 0.1375(6) 0.3871(3) 0.0428(12) Uani 1 1 d . . .
H14 H 0.0134 0.2487 0.3849 0.051 Uiso 1 1 calc R . .
C15 C 0.5345(6) 0.2555(6) 0.0702(3) 0.0409(12) Uani 1 1 d . . .
H15 H 0.5048 0.3666 0.0640 0.049 Uiso 1 1 calc R . .
C16 C 0.6615(6) 0.1795(6) 0.0222(3) 0.0429(12) Uani 1 1 d . . .
H16 H 0.7191 0.2404 -0.0157 0.052 Uiso 1 1 calc R . .
C17 C 0.7056(6) 0.0132(6) 0.0291(2) 0.0352(11) Uani 1 1 d . . .
C18 C 0.8044(7) 0.3125(7) 0.2332(3) 0.0550(15) Uani 1 1 d . . .
H18 H 0.8396 0.4112 0.2244 0.066 Uiso 1 1 calc R . .
C19 C 0.6512(7) 0.3027(6) 0.2686(3) 0.0472(13) Uani 1 1 d . . .
H19 H 0.5834 0.3959 0.2839 0.057 Uiso 1 1 calc R . .
C20 C 0.0552(7) -0.1883(6) 0.3922(3) 0.0458(13) Uani 1 1 d . . .
H20 H 0.0665 -0.2992 0.3923 0.055 Uiso 1 1 calc R . .
C21 C -0.0895(6) -0.1005(7) 0.4210(3) 0.0497(14) Uani 1 1 d . . .
H21 H -0.1758 -0.1523 0.4423 0.060 Uiso 1 1 calc R . .
C22 C -0.1069(6) 0.0639(7) 0.4186(3) 0.0489(13) Uani 1 1 d . . .
H22 H -0.2048 0.1246 0.4377 0.059 Uiso 1 1 calc R . .
C23 C 0.8375(6) -0.0761(7) -0.0187(3) 0.0426(12) Uani 1 1 d . . .
H23 H 0.8962 -0.0213 -0.0588 0.051 Uiso 1 1 calc R . .
C24 C 0.8763(6) -0.2323(7) -0.0068(3) 0.0481(13) Uani 1 1 d . . .
H24 H 0.9648 -0.2851 -0.0375 0.058 Uiso 1 1 calc R . .
C25 C 0.7844(7) -0.3269(7) 0.0534(3) 0.0519(14) Uani 1 1 d . . .
Cu1 Cu 0.37066(7) 0.13327(7) 0.31971(3) 0.0349(2) Uani 1 1 d . . .
N1 N 0.1678(5) 0.0520(5) 0.3597(2) 0.0348(9) Uani 1 1 d . . .
N2 N 0.4422(4) -0.0873(4) 0.28053(19) 0.0299(8) Uani 1 1 d . . .
N3 N 0.5949(5) 0.1618(5) 0.2821(2) 0.0364(9) Uani 1 1 d . . .
O1 O 0.3254(4) 0.2334(4) 0.17862(17) 0.0400(8) Uani 1 1 d . . .
H1 H 0.3058 0.3306 0.1671 0.060 Uiso 1 1 calc R . .
O2 O 0.6587(4) -0.2386(4) 0.09928(17) 0.0396(8) Uani 1 1 d . . .
O3 O 0.8043(6) -0.4706(5) 0.0675(3) 0.0782(14) Uani 1 1 d . . .
O4 O 0.2902(5) 0.3572(4) 0.3438(2) 0.0528(10) Uani 1 1 d D . .
H4C H 0.303(7) 0.363(7) 0.3952(10) 0.063 Uiso 1 1 d D . .
H4D H 0.245(6) 0.430(5) 0.306(2) 0.063 Uiso 1 1 d D . .
N4 N 0.503(10) 0.9800(13) 0.5062(19) 0.042(3) Uani 0.50 1 d PD A -1
O5 O 0.4556(19) 1.0735(16) 0.4504(7) 0.092(4) Uani 0.50 1 d PD A -1
O6 O 0.4700(19) 0.9771(18) 0.4391(5) 0.087(4) Uani 0.50 1 d PD A -1
O7 O 0.5147(14) 0.8359(13) 0.4940(8) 0.111(4) Uani 0.50 1 d PD A -1
N5 N 0.1432(5) 0.6085(5) 0.1867(3) 0.0661(14) Uani 1 1 d D . .
O8 O 0.0854(6) 0.5536(6) 0.2517(3) 0.0869(15) Uani 1 1 d D . .
O9 O 0.0723(7) 0.7305(6) 0.1513(3) 0.112(2) Uani 1 1 d D . .
O10 O 0.2806(6) 0.5446(6) 0.1582(4) 0.123(2) Uani 1 1 d D . .
N6 N 0.2548(7) 0.4939(8) 0.5203(3) 0.037(2) Uani 0.50 1 d PD . .
O11 O 0.3581(6) 0.5034(7) 0.4624(3) 0.0298(13) Uani 0.50 1 d PD . .
O12 O 0.1189(8) 0.4656(16) 0.5121(6) 0.177(8) Uani 0.50 1 d PD . .
O13 O 0.2923(12) 0.4923(16) 0.5863(3) 0.161(6) Uani 0.50 1 d PD . .

loop_
_atom_site_aniso_label
_atom_site_aniso_U_11
_atom_site_aniso_U_22
_atom_site_aniso_U_33
_atom_site_aniso_U_23
_atom_site_aniso_U_13
_atom_site_aniso_U_12
C2 0.041(3) 0.046(3) 0.023(2) -0.001(2) 0.000(2) -0.010(2)
C3 0.045(3) 0.034(3) 0.035(3) 0.005(2) 0.004(2) -0.007(2)
C4 0.033(3) 0.039(3) 0.036(3) -0.004(2) -0.005(2) 0.001(2)
C5 0.032(3) 0.048(3) 0.025(2) -0.003(2) -0.0047(19) -0.007(2)
C6 0.037(3) 0.067(4) 0.042(3) -0.008(3) -0.005(2) -0.009(3)
C7 0.042(3) 0.083(4) 0.038(3) 0.001(3) -0.003(2) -0.025(3)
C8 0.033(3) 0.036(3) 0.031(2) -0.0097(19) 0.001(2) -0.011(2)
C9 0.031(2) 0.036(3) 0.025(2) -0.0057(18) -0.0058(19) -0.0047(19)
C10 0.037(3) 0.039(3) 0.025(2) -0.0035(19) -0.010(2) -0.003(2)
C12 0.036(3) 0.037(3) 0.025(2) -0.0049(19) -0.008(2) -0.007(2)
C14 0.037(3) 0.055(3) 0.036(3) -0.012(2) 0.001(2) -0.006(2)
C15 0.048(3) 0.036(3) 0.037(3) 0.001(2) -0.004(2) -0.007(2)
C16 0.050(3) 0.046(3) 0.032(3) 0.004(2) -0.001(2) -0.016(2)
C17 0.034(3) 0.044(3) 0.028(2) -0.004(2) -0.007(2) -0.007(2)
C18 0.056(4) 0.064(4) 0.052(3) 0.004(3) -0.007(3) -0.034(3)
C19 0.046(3) 0.044(3) 0.054(3) -0.003(2) -0.009(3) -0.014(2)
C20 0.050(3) 0.054(3) 0.036(3) -0.001(2) 0.001(2) -0.022(3)
C21 0.036(3) 0.075(4) 0.041(3) -0.001(3) -0.002(2) -0.023(3)
C22 0.033(3) 0.074(4) 0.037(3) -0.005(3) 0.002(2) -0.008(3)
C23 0.037(3) 0.060(3) 0.030(2) -0.006(2) 0.001(2) -0.009(2)
C24 0.039(3) 0.060(4) 0.040(3) -0.014(3) 0.005(2) 0.002(3)
C25 0.051(3) 0.054(4) 0.044(3) -0.013(3) 0.002(3) 0.009(3)
Cu1 0.0344(4) 0.0337(4) 0.0371(4) -0.0093(2) 0.0016(2) -0.0075(2)
N1 0.031(2) 0.043(2) 0.030(2) -0.0056(17) 0.0020(17) -0.0091(17)
N2 0.029(2) 0.031(2) 0.0278(19) -0.0016(15) 0.0000(16) -0.0054(16)
N3 0.037(2) 0.042(2) 0.033(2) -0.0061(17) -0.0050(18) -0.0111(18)
O1 0.045(2) 0.0345(18) 0.0367(18) -0.0060(14) 0.0007(16) 0.0011(15)
O2 0.042(2) 0.0343(18) 0.0373(18) -0.0058(14) 0.0044(15) 0.0000(14)
O3 0.087(3) 0.043(3) 0.085(3) -0.008(2) 0.027(3) 0.009(2)
O4 0.069(3) 0.040(2) 0.051(2) -0.0150(17) -0.013(2) -0.0003(18)
N4 0.035(6) 0.061(7) 0.024(9) 0.015(9) 0.004(10) -0.007(17)
O5 0.139(11) 0.114(11) 0.033(6) 0.007(7) -0.039(7) -0.031(10)
O6 0.123(10) 0.113(10) 0.039(6) -0.027(7) -0.028(6) -0.029(9)
O7 0.108(10) 0.072(8) 0.150(12) -0.033(8) -0.026(8) 0.015(6)
N5 0.074(4) 0.039(3) 0.086(4) -0.018(3) -0.012(3) -0.005(3)
O8 0.087(4) 0.092(4) 0.076(3) -0.005(3) -0.006(3) -0.009(3)
O9 0.139(5) 0.079(4) 0.092(4) 0.001(3) -0.020(4) 0.046(3)
O10 0.095(4) 0.048(3) 0.193(6) 0.007(3) 0.049(4) 0.011(3)
N6 0.044(5) 0.018(4) 0.056(5) 0.009(4) -0.032(5) -0.006(3)
O11 0.029(3) 0.036(3) 0.022(3) 0.012(2) -0.007(3) -0.006(3)
O12 0.136(13) 0.163(14) 0.223(16) 0.120(13) -0.063(12) -0.056(11)
O13 0.123(12) 0.120(11) 0.214(16) -0.043(11) 0.021(12) 0.032(9)

loop_
_atom_type_symbol
_atom_type_description
_atom_type_scat_dispersion_real
_atom_type_scat_dispersion_imag
_atom_type_scat_source
C C 0.0033 0.0016 'International Tables Vol C Tables 4.2.6.8 and 6.1.1.4'
H H 0.0000 0.0000 'International Tables Vol C Tables 4.2.6.8 and 6.1.1.4'
N N 0.0061 0.0033 'International Tables Vol C Tables 4.2.6.8 and 6.1.1.4'
O O 0.0106 0.0060 'International Tables Vol C Tables 4.2.6.8 and 6.1.1.4'
Cu Cu 0.3201 1.2651 'International Tables Vol C Tables 4.2.6.8 and 6.1.1.4'

loop_
_geom_angle_atom_site_label_1
_geom_angle_atom_site_label_2
_geom_angle_atom_site_label_3
_geom_angle
_geom_angle_site_symmetry_1
_geom_angle_site_symmetry_3
_geom_angle_publ_flag
N1 C2 C20 120.6(5) . . ?
N1 C2 C3 115.6(4) . . ?
C20 C2 C3 123.8(5) . . ?
N2 C3 C2 110.6(4) . . ?
N2 C3 H3A 109.5 . . ?
C2 C3 H3A 109.5 . . ?
N2 C3 H3B 109.5 . . ?
C2 C3 H3B 109.5 . . ?
H3A C3 H3B 108.1 . . ?
N2 C4 C5 109.6(4) . . ?
N2 C4 H4A 109.7 . . ?
C5 C4 H4A 109.7 . . ?
N2 C4 H4B 109.7 . . ?
C5 C4 H4B 109.7 . . ?
H4A C4 H4B 108.2 . . ?
N3 C5 C6 121.7(4) . . ?
N3 C5 C4 115.1(4) . . ?
C6 C5 C4 123.1(4) . . ?
C5 C6 C7 118.6(5) . . ?
C5 C6 H6 120.7 . . ?
C7 C6 H6 120.7 . . ?
C18 C7 C6 118.9(5) . . ?
C18 C7 H7 120.5 . . ?
C6 C7 H7 120.5 . . ?
C9 C8 N2 113.8(3) . . ?
C9 C8 H8A 108.8 . . ?
N2 C8 H8A 108.8 . . ?
C9 C8 H8B 108.8 . . ?
N2 C8 H8B 108.8 . . ?
H8A C8 H8B 107.7 . . ?
C12 C9 C10 117.1(4) . . ?
C12 C9 C8 121.8(4) . . ?
C10 C9 C8 121.0(4) . . ?
O1 C10 C15 122.9(4) . . ?
O1 C10 C9 115.7(4) . . ?
C15 C10 C9 121.4(4) . . ?
C9 C12 C17 123.1(4) . . ?
C9 C12 O2 116.2(4) . . ?
C17 C12 O2 120.7(4) . . ?
N1 C14 C22 121.7(5) . . ?
N1 C14 H14 119.1 . . ?
C22 C14 H14 119.1 . . ?
C16 C15 C10 119.6(5) . . ?
C16 C15 H15 120.2 . . ?
C10 C15 H15 120.2 . . ?
C15 C16 C17 121.3(4) . . ?
C15 C16 H16 119.4 . . ?
C17 C16 H16 119.4 . . ?
C12 C17 C16 117.5(4) . . ?
C12 C17 C23 117.7(4) . . ?
C16 C17 C23 124.8(4) . . ?
C19 C18 C7 119.7(5) . . ?
C19 C18 H18 120.2 . . ?
C7 C18 H18 120.2 . . ?
N3 C19 C18 122.0(5) . . ?
N3 C19 H19 119.0 . . ?
C18 C19 H19 119.0 . . ?
C21 C20 C2 119.5(5) . . ?
C21 C20 H20 120.3 . . ?
C2 C20 H20 120.3 . . ?
C20 C21 C22 120.0(5) . . ?
C20 C21 H21 120.0 . . ?
C22 C21 H21 120.0 . . ?
C21 C22 C14 118.6(5) . . ?
C21 C22 H22 120.7 . . ?
C14 C22 H22 120.7 . . ?
C24 C23 C17 121.5(5) . . ?
C24 C23 H23 119.3 . . ?
C17 C23 H23 119.3 . . ?
C23 C24 C25 122.1(5) . . ?
C23 C24 H24 119.0 . . ?
C25 C24 H24 119.0 . . ?
O3 C25 O2 116.5(5) . . ?
O3 C25 C24 128.0(5) . . ?
O2 C25 C24 115.6(5) . . ?
N3 Cu1 N1 166.81(16) . . ?
N3 Cu1 O4 96.33(16) . . ?
N1 Cu1 O4 96.21(16) . . ?
N3 Cu1 N2 84.27(15) . . ?
N1 Cu1 N2 83.86(15) . . ?
O4 Cu1 N2 172.09(14) . . ?
C14 N1 C2 119.5(4) . . ?
C14 N1 Cu1 127.4(3) . . ?
C2 N1 Cu1 113.0(3) . . ?
C4 N2 C3 113.8(4) . . ?
C4 N2 C8 110.6(3) . . ?
C3 N2 C8 107.7(3) . . ?
C4 N2 Cu1 105.9(3) . . ?
C3 N2 Cu1 105.1(3) . . ?
C8 N2 Cu1 113.7(3) . . ?
C5 N3 C19 119.1(4) . . ?
C5 N3 Cu1 114.1(3) . . ?
C19 N3 Cu1 126.4(4) . . ?
C10 O1 H1 109.5 . . ?
C12 O2 C25 122.4(4) . . ?
Cu1 O4 H4C 108(4) . . ?
Cu1 O4 H4D 118(4) . . ?
H4C O4 H4D 134(5) . . ?
O6 N4 O7 72.5(10) . . ?
O6 N4 O5 39.6(7) . . ?
O7 N4 O5 112.0(10) . . ?
O6 O5 N4 70.1(4) . . ?
O5 O6 N4 70.3(4) . . ?
O5 O6 O7 123.9(7) . . ?
N4 O6 O7 53.8(5) . . ?
N4 O7 O6 53.7(5) . . ?
O9 N5 O8 122.1(5) . . ?
O9 N5 O10 118.9(5) . . ?
O8 N5 O10 118.8(5) . . ?
O13 N6 O11 120.5(2) . . ?
O13 N6 O12 119.8(2) . . ?
O11 N6 O12 119.1(2) . . ?

loop_
_geom_bond_atom_site_label_1
_geom_bond_atom_site_label_2
_geom_bond_distance
_geom_bond_site_symmetry_2
_geom_bond_publ_flag
C2 N1 1.355(6) . ?
C2 C20 1.390(7) . ?
C2 C3 1.498(7) . ?
C3 N2 1.484(5) . ?
C3 H3A 0.9700 . ?
C3 H3B 0.9700 . ?
C4 N2 1.477(6) . ?
C4 C5 1.521(6) . ?
C4 H4A 0.9700 . ?
C4 H4B 0.9700 . ?
C5 N3 1.327(6) . ?
C5 C6 1.390(7) . ?
C6 C7 1.394(7) . ?
C6 H6 0.9300 . ?
C7 C18 1.365(8) . ?
C7 H7 0.9300 . ?
C8 C9 1.504(6) . ?
C8 N2 1.505(5) . ?
C8 H8A 0.9700 . ?
C8 H8B 0.9700 . ?
C9 C12 1.386(6) . ?
C9 C10 1.389(6) . ?
C10 O1 1.365(5) . ?
C10 C15 1.383(6) . ?
C12 C17 1.387(6) . ?
C12 O2 1.387(5) . ?
C14 N1 1.347(6) . ?
C14 C22 1.388(7) . ?
C14 H14 0.9300 . ?
C15 C16 1.372(7) . ?
C15 H15 0.9300 . ?
C16 C17 1.390(7) . ?
C16 H16 0.9300 . ?
C17 C23 1.444(7) . ?
C18 C19 1.364(7) . ?
C18 H18 0.9300 . ?
C19 N3 1.352(6) . ?
C19 H19 0.9300 . ?
C20 C21 1.371(8) . ?
C20 H20 0.9300 . ?
C21 C22 1.375(8) . ?
C21 H21 0.9300 . ?
C22 H22 0.9300 . ?
C23 C24 1.307(7) . ?
C23 H23 0.9300 . ?
C24 C25 1.469(8) . ?
C24 H24 0.9300 . ?
C25 O3 1.204(6) . ?
C25 O2 1.391(6) . ?
Cu1 N3 1.962(4) . ?
Cu1 N1 1.969(4) . ?
Cu1 O4 1.973(3) . ?
Cu1 N2 2.027(3) . ?
O1 H1 0.8200 . ?
O4 H4C 0.93(3) . ?
O4 H4D 0.93(4) . ?
N4 O6 1.249(2) . ?
N4 O7 1.251(2) . ?
N4 O5 1.251(2) . ?
O5 O6 0.847(14) . ?
O6 O7 1.478(17) . ?
N5 O9 1.246(7) . ?
N5 O8 1.245(7) . ?
N5 O10 1.247(7) . ?
N6 O13 1.2394(18) . ?
N6 O11 1.2437(18) . ?
N6 O12 1.2469(18) . ?

loop_
_geom_hbond_atom_site_label_D
_geom_hbond_atom_site_label_H
_geom_hbond_atom_site_label_A
_geom_hbond_distance_DH
_geom_hbond_distance_HA
_geom_hbond_distance_DA
_geom_hbond_angle_DHA
_geom_hbond_site_symmetry_A
O4 H4D O8 0.930(2) 1.86(2) 2.742(6) 158(5) .
O4 H4C O11 0.930(2) 1.92(3) 2.716(6) 142(5) .
O1 H1 O10 0.82 1.78 2.593(6) 169.0 .

loop_
_geom_torsion_atom_site_label_1
_geom_torsion_atom_site_label_2
_geom_torsion_atom_site_label_3
_geom_torsion_atom_site_label_4
_geom_torsion
_geom_torsion_site_symmetry_1
_geom_torsion_site_symmetry_2
_geom_torsion_site_symmetry_3
_geom_torsion_site_symmetry_4
_geom_torsion_publ_flag
N1 C2 C3 N2 -25.0(6) . . . . ?
C20 C2 C3 N2 157.5(4) . . . . ?
N2 C4 C5 N3 30.8(5) . . . . ?
N2 C4 C5 C6 -151.6(4) . . . . ?
N3 C5 C6 C7 -0.1(7) . . . . ?
C4 C5 C6 C7 -177.5(4) . . . . ?
C5 C6 C7 C18 -0.1(7) . . . . ?
N2 C8 C9 C12 103.9(5) . . . . ?
N2 C8 C9 C10 -74.9(5) . . . . ?
C12 C9 C10 O1 -179.2(4) . . . . ?
C8 C9 C10 O1 -0.3(6) . . . . ?
C12 C9 C10 C15 0.9(6) . . . . ?
C8 C9 C10 C15 179.8(4) . . . . ?
C10 C9 C12 C17 -1.0(6) . . . . ?
C8 C9 C12 C17 -179.9(4) . . . . ?
C10 C9 C12 O2 179.0(4) . . . . ?
C8 C9 C12 O2 0.1(6) . . . . ?
O1 C10 C15 C16 178.9(4) . . . . ?
C9 C10 C15 C16 -1.2(7) . . . . ?
C10 C15 C16 C17 1.6(7) . . . . ?
C9 C12 C17 C16 1.4(7) . . . . ?
O2 C12 C17 C16 -178.6(4) . . . . ?
C9 C12 C17 C23 179.6(4) . . . . ?
O2 C12 C17 C23 -0.4(6) . . . . ?
C15 C16 C17 C12 -1.7(7) . . . . ?
C15 C16 C17 C23 -179.8(5) . . . . ?
C6 C7 C18 C19 0.4(8) . . . . ?
C7 C18 C19 N3 -0.4(8) . . . . ?
N1 C2 C20 C21 -2.4(7) . . . . ?
C3 C2 C20 C21 175.0(4) . . . . ?
C2 C20 C21 C22 1.9(7) . . . . ?
C20 C21 C22 C14 -0.5(7) . . . . ?
N1 C14 C22 C21 -0.5(7) . . . . ?
C12 C17 C23 C24 -0.8(7) . . . . ?
C16 C17 C23 C24 177.2(5) . . . . ?
C17 C23 C24 C25 2.6(8) . . . . ?
C23 C24 C25 O3 176.7(6) . . . . ?
C23 C24 C25 O2 -3.0(8) . . . . ?
C22 C14 N1 C2 0.0(7) . . . . ?
C22 C14 N1 Cu1 -175.5(3) . . . . ?
C20 C2 N1 C14 1.5(6) . . . . ?
C3 C2 N1 C14 -176.1(4) . . . . ?
C20 C2 N1 Cu1 177.6(3) . . . . ?
C3 C2 N1 Cu1 0.0(5) . . . . ?
N3 Cu1 N1 C14 166.6(5) . . . . ?
O4 Cu1 N1 C14 4.7(4) . . . . ?
N2 Cu1 N1 C14 -167.3(4) . . . . ?
N3 Cu1 N1 C2 -9.2(8) . . . . ?
O4 Cu1 N1 C2 -171.1(3) . . . . ?
N2 Cu1 N1 C2 16.9(3) . . . . ?
C5 C4 N2 C3 -149.8(4) . . . . ?
C5 C4 N2 C8 88.8(4) . . . . ?
C5 C4 N2 Cu1 -34.8(4) . . . . ?
C2 C3 N2 C4 151.1(4) . . . . ?
C2 C3 N2 C8 -86.0(4) . . . . ?
C2 C3 N2 Cu1 35.6(4) . . . . ?
C9 C8 N2 C4 -51.5(5) . . . . ?
C9 C8 N2 C3 -176.5(4) . . . . ?
C9 C8 N2 Cu1 67.4(4) . . . . ?
N3 Cu1 N2 C4 24.7(3) . . . . ?
N1 Cu1 N2 C4 -149.6(3) . . . . ?
O4 Cu1 N2 C4 119.5(11) . . . . ?
N3 Cu1 N2 C3 145.4(3) . . . . ?
N1 Cu1 N2 C3 -28.8(3) . . . . ?
O4 Cu1 N2 C3 -119.8(11) . . . . ?
N3 Cu1 N2 C8 -97.0(3) . . . . ?
N1 Cu1 N2 C8 88.8(3) . . . . ?
O4 Cu1 N2 C8 -2.2(12) . . . . ?
C6 C5 N3 C19 0.0(6) . . . . ?
C4 C5 N3 C19 177.6(4) . . . . ?
C6 C5 N3 Cu1 172.8(3) . . . . ?
C4 C5 N3 Cu1 -9.6(5) . . . . ?
C18 C19 N3 C5 0.2(7) . . . . ?
C18 C19 N3 Cu1 -171.6(4) . . . . ?
N1 Cu1 N3 C5 17.1(8) . . . . ?
O4 Cu1 N3 C5 179.0(3) . . . . ?
N2 Cu1 N3 C5 -9.0(3) . . . . ?
N1 Cu1 N3 C19 -170.7(6) . . . . ?
O4 Cu1 N3 C19 -8.9(4) . . . . ?
N2 Cu1 N3 C19 163.2(4) . . . . ?
C9 C12 O2 C25 179.8(4) . . . . ?
C17 C12 O2 C25 -0.2(6) . . . . ?
O3 C25 O2 C12 -178.0(5) . . . . ?
C24 C25 O2 C12 1.8(7) . . . . ?
O7 N4 O5 O6 -5(5) . . . . ?
N4 O5 O6 O7 4(5) . . . . ?
O7 N4 O6 O5 175(5) . . . . ?
O5 N4 O6 O7 -175(5) . . . . ?
O5 N4 O7 O6 3(3) . . . . ?
O5 O6 O7 N4 -5(6) . . . . ?
